data_4302250
loop_
_publ_author_name
'Irfan Saeed'
'Shohei Katao'
'Kotohiro Nomura'

_publ_contact_author_email nomurak@ms.naist.jp
_publ_contact_author_fax +81-743-72-6049
_publ_contact_author_name 'Kotohiro NOMURA'
_publ_contact_author_phone +81-743-72-6041
_publ_section_title
;
Synthesis and Structural Analysis of Half-Titanocenes Containing
\h2-Pyrazolato Ligands, and Their Use in Catalysis for Ethylene
Polymerization
;
_journal_name_full 'Inorganic Chemistry'
_journal_page_first 5011
_journal_page_last 5020
_journal_paper_doi 10.1021/ic9004246
_journal_volume 48
_journal_year 2009
_chemical_formula_moiety '4(C10 H12 Cl2 N2 Ti), C0.50 Cl '
_chemical_formula_sum 'C40.5 H48 Cl9 N8 Ti4'
_chemical_formula_weight 1157.56
_space_group_IT_number 2
_symmetry_cell_setting triclinic
_symmetry_Int_Tables_number 2
_symmetry_space_group_name_Hall '-P 1'
_symmetry_space_group_name_H-M 'P -1'
_cell_angle_alpha 105.8126(14)
_cell_angle_beta 90.8959(12)
_cell_angle_gamma 101.3931(10)
_cell_formula_units_Z 1
_cell_length_a 9.0137(3)
_cell_length_b 10.2644(4)
_cell_length_c 15.0913(7)
_cell_measurement_reflns_used 10088
_cell_measurement_temperature 193.1
_cell_measurement_theta_max 25.4
_cell_measurement_theta_min 3.0
_cell_volume 1313.37(9)
_computing_cell_refinement PROCESS-AUTO
_computing_data_collection PROCESS-AUTO
_computing_data_reduction CrystalStructure
_computing_publication_material 'CrystalStructure 3.8'
_computing_structure_refinement CRYSTALS
_computing_structure_solution SIR92
_diffrn_detector_area_resol_mean 10.00
_diffrn_measured_fraction_theta_full 0.997
_diffrn_measured_fraction_theta_max 0.997
_diffrn_measurement_device_type 'Rigaku RAXIS-RAPID'
_diffrn_measurement_method \w
_diffrn_radiation_type 'Mo K\a'
_diffrn_radiation_wavelength 0.71075
_diffrn_reflns_av_R_equivalents 0.027
_diffrn_reflns_limit_h_max 10
_diffrn_reflns_limit_h_min -10
_diffrn_reflns_limit_k_max 12
_diffrn_reflns_limit_k_min -12
_diffrn_reflns_limit_l_max 18
_diffrn_reflns_limit_l_min -18
_diffrn_reflns_number 11031
_diffrn_reflns_theta_full 25.34
_diffrn_reflns_theta_max 25.34
_exptl_absorpt_coefficient_mu 1.080
_exptl_absorpt_correction_T_max 0.723
_exptl_absorpt_correction_T_min 0.616
_exptl_absorpt_correction_type multi-scan
_exptl_absorpt_process_details
;
    Higashi, T. (1995). Program for Absorption Correction.
    Rigaku Corporation, Tokyo, Japan.
;
_exptl_crystal_colour orange
_exptl_crystal_density_diffrn 1.463
_exptl_crystal_density_method 'not measured'
_exptl_crystal_description block
_exptl_crystal_F_000 588.00
_exptl_crystal_size_max 0.50
_exptl_crystal_size_mid 0.40
_exptl_crystal_size_min 0.30
_refine_diff_density_max 2.61
_refine_diff_density_min -0.39
_refine_ls_extinction_method none
_refine_ls_goodness_of_fit_ref 1.001
_refine_ls_hydrogen_treatment refall
_refine_ls_number_parameters 303
_refine_ls_number_reflns 4373
_refine_ls_R_factor_gt 0.0631
_refine_ls_shift/su_max 0.0000
_refine_ls_structure_factor_coef F
_refine_ls_weighting_details 'w = 1/[0.0186Fo^2^ + 1.0000\s(Fo^2^)]'
_refine_ls_weighting_scheme calc
_refine_ls_wR_factor_ref 0.1377
_reflns_number_gt 4360
_reflns_number_total 4786
_reflns_threshold_expression F^2^>2.0\s(F^2^)
_cod_data_source_file ic9004246_si_003_5.cif
_cod_data_source_block '_IS2-49'
_cod_original_cell_volume 1313.36(9)
_cod_original_formula_sum 'C40.50 H48 Cl9 N8 Ti4 '
_cod_database_code 4302250

loop_
_symmetry_equiv_pos_site_id
_symmetry_equiv_pos_as_xyz
1 +X,+Y,+Z
2 -X,-Y,-Z

loop_
_atom_site_label
_atom_site_type_symbol
_atom_site_fract_x
_atom_site_fract_y
_atom_site_fract_z
_atom_site_U_iso_or_equiv
_atom_site_adp_type
_atom_site_occupancy
_atom_site_symmetry_multiplicity
_atom_site_calc_flag
_atom_site_refinement_flags
_atom_site_disorder_assembly
_atom_site_disorder_group
Ti(1) Ti 0.76326(7) 0.57929(7) 0.34802(4) 0.0222(2) Uani 1.00 1 d . . .
Ti(2) Ti 0.11049(7) 0.08718(7) 0.22168(5) 0.0229(2) Uani 1.00 1 d . . .
Cl(1) Cl 0.77571(14) 0.48202(13) 0.46590(9) 0.0449(3) Uani 1.00 1 d . . .
Cl(2) Cl 0.64132(11) 0.37932(11) 0.23846(8) 0.0407(3) Uani 1.00 1 d . . .
Cl(3) Cl 0.03897(14) 0.07071(12) 0.36274(8) 0.0432(3) Uani 1.00 1 d . . .
Cl(4) Cl -0.09730(11) -0.06709(11) 0.13599(8) 0.0396(3) Uani 1.00 1 d . . .
Cl(5) Cl 0.3649(3) 0.3845(3) -0.03099(19) 0.0543(6) Uiso 0.50 1 d P . .
N(1) N 0.9883(3) 0.6616(3) 0.3605(2) 0.0264(8) Uani 1.00 1 d . . .
N(2) N 0.9372(3) 0.5992(3) 0.2679(2) 0.0249(7) Uani 1.00 1 d . . .
N(3) N 0.3141(3) 0.0393(3) 0.2403(2) 0.0269(8) Uani 1.00 1 d . . .
N(4) N 0.2526(3) -0.0243(3) 0.1518(2) 0.0287(8) Uani 1.00 1 d . . .
C(1) C 0.5392(5) 0.6506(5) 0.3935(5) 0.0592(17) Uani 1.00 1 d . . .
C(2) C 0.5572(7) 0.6624(7) 0.3073(4) 0.070(2) Uani 1.00 1 d . . .
C(3) C 0.6908(7) 0.7652(6) 0.3127(4) 0.064(2) Uani 1.00 1 d . . .
C(4) C 0.7512(6) 0.8110(4) 0.4046(4) 0.0569(16) Uani 1.00 1 d . . .
C(5) C 0.6552(7) 0.7421(5) 0.4531(4) 0.0566(16) Uani 1.00 1 d . . .
C(6) C 1.1294(3) 0.7341(3) 0.3628(2) 0.0230(8) Uani 1.00 1 d . . .
C(7) C 1.1705(4) 0.7147(4) 0.2713(2) 0.0272(9) Uani 1.00 1 d . . .
C(8) C 1.0471(4) 0.6325(4) 0.2147(2) 0.0264(9) Uani 1.00 1 d . . .
C(9) C 1.2169(4) 0.8180(4) 0.4513(3) 0.0351(11) Uani 1.00 1 d . . .
C(10) C 1.0233(5) 0.5812(5) 0.1133(2) 0.0409(12) Uani 1.00 1 d . . .
C(11) C -0.0072(5) 0.2608(5) 0.1955(3) 0.0411(12) Uani 1.00 1 d . . .
C(12) C 0.0959(5) 0.2311(4) 0.1260(3) 0.0424(13) Uani 1.00 1 d . . .
C(13) C 0.2427(5) 0.2681(5) 0.1683(4) 0.0478(14) Uani 1.00 1 d . . .
C(14) C 0.2357(5) 0.3206(4) 0.2633(3) 0.0461(13) Uani 1.00 1 d . . .
C(15) C 0.0832(6) 0.3186(4) 0.2815(3) 0.0489(14) Uani 1.00 1 d . . .
C(16) C 0.4571(4) 0.0240(4) 0.2468(2) 0.0286(9) Uani 1.00 1 d . . .
C(17) C 0.4894(4) -0.0515(4) 0.1607(3) 0.0343(11) Uani 1.00 1 d . . .
C(18) C 0.3581(4) -0.0792(4) 0.1020(2) 0.0301(10) Uani 1.00 1 d . . .
C(19) C 0.5556(5) 0.0825(4) 0.3353(3) 0.0418(12) Uani 1.00 1 d . . .
C(20) C 0.3249(6) -0.1543(6) 0.0025(3) 0.0553(15) Uani 1.00 1 d . . .
C(21) C 0.477(2) 0.513(2) 0.0554(14) 0.047(4) Uiso 0.25 1 d P . .
H(1) H 0.4544 0.5855 0.4109 0.072 Uiso 1.00 1 c R . .
H(2) H 0.4946 0.6156 0.2549 0.083 Uiso 1.00 1 c R . .
H(3) H 0.7347 0.7960 0.2633 0.090 Uiso 1.00 1 c R . .
H(4) H 0.8415 0.8800 0.4294 0.066 Uiso 1.00 1 c R . .
H(5) H 0.6684 0.7546 0.5216 0.068 Uiso 1.00 1 c R . .
H(6) H 1.2678 0.7522 0.2518 0.034 Uiso 1.00 1 c R . .
H(7) H 1.3177 0.8061 0.4492 0.040 Uiso 1.00 1 c R . .
H(8) H 1.2157 0.9120 0.4601 0.040 Uiso 1.00 1 c R . .
H(9) H 1.1726 0.7888 0.5005 0.040 Uiso 1.00 1 c R . .
H(10) H 1.0971 0.5331 0.0908 0.048 Uiso 1.00 1 c R . .
H(11) H 0.9292 0.5238 0.0961 0.048 Uiso 1.00 1 c R . .
H(12) H 1.0301 0.6555 0.0895 0.048 Uiso 1.00 1 c R . .
H(13) H -0.1145 0.2463 0.1869 0.052 Uiso 1.00 1 c R . .
H(14) H 0.0674 0.1910 0.0605 0.054 Uiso 1.00 1 c R . .
H(15) H 0.3374 0.2588 0.1357 0.063 Uiso 1.00 1 c R . .
H(16) H 0.3312 0.3561 0.3142 0.053 Uiso 1.00 1 c R . .
H(17) H 0.0436 0.3522 0.3441 0.059 Uiso 1.00 1 c R . .
H(18) H 0.5862 -0.0801 0.1440 0.042 Uiso 1.00 1 c R . .
H(19) H 0.5644 0.1871 0.3573 0.050 Uiso 1.00 1 c R . .
H(20) H 0.5086 0.0389 0.3842 0.050 Uiso 1.00 1 c R . .
H(21) H 0.6609 0.0614 0.3246 0.050 Uiso 1.00 1 c R . .
H(22) H 0.4204 -0.1587 -0.0273 0.065 Uiso 1.00 1 c R . .
H(23) H 0.2674 -0.2484 -0.0041 0.065 Uiso 1.00 1 c R . .
H(24) H 0.2650 -0.1054 -0.0268 0.065 Uiso 1.00 1 c R . .

loop_
_atom_site_aniso_label
_atom_site_aniso_U_11
_atom_site_aniso_U_22
_atom_site_aniso_U_33
_atom_site_aniso_U_12
_atom_site_aniso_U_13
_atom_site_aniso_U_23
Ti(1) 0.0209(4) 0.0205(4) 0.0247(4) 0.0050(3) 0.0044(3) 0.0050(3)
Ti(2) 0.0181(4) 0.0242(4) 0.0266(4) 0.0063(3) 0.0019(3) 0.0060(3)
Cl(1) 0.0497(7) 0.0491(7) 0.0451(7) 0.0074(5) 0.0084(5) 0.0303(5)
Cl(2) 0.0276(6) 0.0303(6) 0.0506(7) 0.0005(4) -0.0001(4) -0.0068(4)
Cl(3) 0.0529(7) 0.0468(7) 0.0335(6) 0.0144(5) 0.0165(5) 0.0135(5)
Cl(4) 0.0219(5) 0.0401(6) 0.0491(7) 0.0017(4) -0.0025(4) 0.0033(5)
N(1) 0.0250(15) 0.0295(16) 0.0218(16) 0.0053(12) 0.0017(12) 0.0028(13)
N(2) 0.0240(15) 0.0268(16) 0.0195(15) 0.0043(12) -0.0004(11) -0.0001(12)
N(3) 0.0226(15) 0.0261(16) 0.0306(17) 0.0072(12) -0.0011(12) 0.0041(13)
N(4) 0.0210(15) 0.0344(18) 0.0287(17) 0.0084(13) -0.0009(12) 0.0039(14)
C(1) 0.035(2) 0.041(2) 0.105(5) 0.019(2) 0.025(2) 0.017(3)
C(2) 0.069(4) 0.066(3) 0.073(4) 0.051(3) -0.025(3) -0.011(3)
C(3) 0.087(4) 0.070(3) 0.068(3) 0.055(3) 0.039(3) 0.046(3)
C(4) 0.049(2) 0.020(2) 0.096(4) 0.0145(19) 0.011(2) 0.002(2)
C(5) 0.077(3) 0.043(2) 0.050(3) 0.031(2) 0.024(2) -0.003(2)
C(6) 0.0208(16) 0.0243(18) 0.0242(18) 0.0070(13) 0.0032(13) 0.0058(14)
C(7) 0.0257(18) 0.0267(19) 0.033(2) 0.0066(14) 0.0109(14) 0.0134(16)
C(8) 0.0293(19) 0.0283(18) 0.0253(19) 0.0104(14) 0.0089(15) 0.0101(15)
C(9) 0.035(2) 0.032(2) 0.033(2) 0.0081(16) -0.0049(17) 0.0000(17)
C(10) 0.042(2) 0.053(2) 0.024(2) 0.010(2) 0.0065(17) 0.0055(19)
C(11) 0.038(2) 0.039(2) 0.054(2) 0.0187(19) 0.002(2) 0.018(2)
C(12) 0.055(2) 0.036(2) 0.043(2) 0.014(2) 0.004(2) 0.019(2)
C(13) 0.031(2) 0.042(2) 0.084(3) 0.0055(18) 0.017(2) 0.041(2)
C(14) 0.046(2) 0.027(2) 0.061(3) -0.0019(18) -0.014(2) 0.013(2)
C(15) 0.074(3) 0.028(2) 0.044(2) 0.022(2) 0.001(2) 0.0013(19)
C(16) 0.0234(18) 0.0305(19) 0.035(2) 0.0058(15) 0.0010(15) 0.0133(16)
C(17) 0.0233(19) 0.041(2) 0.040(2) 0.0122(16) 0.0039(16) 0.0096(19)
C(18) 0.0225(18) 0.039(2) 0.027(2) 0.0084(15) 0.0056(14) 0.0061(16)
C(19) 0.036(2) 0.037(2) 0.052(2) 0.0089(18) -0.015(2) 0.010(2)
C(20) 0.051(2) 0.079(4) 0.032(2) 0.026(2) 0.007(2) -0.001(2)

loop_
_atom_type_symbol
_atom_type_description
_atom_type_scat_dispersion_real
_atom_type_scat_dispersion_imag
_atom_type_scat_source
C C 0.003 0.002
;
International Tables for Crystallography
(1992, Vol. C, Tables 4.2.6.8 and 6.1.1.4)
;
H H 0.000 0.000
;
International Tables for Crystallography
(1992, Vol. C, Table 6.1.1.4)
;
Cl Cl 0.148 0.159
;
International Tables for Crystallography
(1992, Vol. C, Tables 4.2.6.8 and 6.1.1.4)
;
N N 0.006 0.003
;
International Tables for Crystallography
(1992, Vol. C, Tables 4.2.6.8 and 6.1.1.4)
;
Ti Ti 0.278 0.446
;
International Tables for Crystallography
(1992, Vol. C, Tables 4.2.6.8 and 6.1.1.4)
;

loop_
_geom_angle_atom_site_label_1
_geom_angle_atom_site_label_2
_geom_angle_atom_site_label_3
_geom_angle
_geom_angle_publ_flag
_geom_angle_site_symmetry_1
_geom_angle_site_symmetry_2
_geom_angle_site_symmetry_3
Cl(1) Ti(1) Cl(2) 96.63(5) yes . . .
Cl(1) Ti(1) N(1) 93.93(11) yes . . .
Cl(1) Ti(1) N(2) 120.86(11) yes . . .
Cl(1) Ti(1) C(1) 92.9(2) yes . . .
Cl(1) Ti(1) C(2) 125.31(19) yes . . .
Cl(1) Ti(1) C(3) 141.73(16) yes . . .
Cl(1) Ti(1) C(4) 110.60(18) yes . . .
Cl(1) Ti(1) C(5) 85.08(17) yes . . .
Cl(2) Ti(1) N(1) 125.65(9) yes . . .
Cl(2) Ti(1) N(2) 90.35(8) yes . . .
Cl(2) Ti(1) C(1) 94.28(13) yes . . .
Cl(2) Ti(1) C(2) 82.33(15) yes . . .
Cl(2) Ti(1) C(3) 107.69(14) yes . . .
Cl(2) Ti(1) C(4) 140.38(16) yes . . .
Cl(2) Ti(1) C(5) 128.38(14) yes . . .
N(1) Ti(1) N(2) 40.56(12) yes . . .
N(1) Ti(1) C(1) 138.23(15) yes . . .
N(1) Ti(1) C(2) 130.7(2) yes . . .
N(1) Ti(1) C(3) 95.20(19) yes . . .
N(1) Ti(1) C(4) 81.79(16) yes . . .
N(1) Ti(1) C(5) 105.54(16) yes . . .
N(2) Ti(1) C(1) 145.2(2) yes . . .
N(2) Ti(1) C(2) 113.8(2) yes . . .
N(2) Ti(1) C(3) 88.7(2) yes . . .
N(2) Ti(1) C(4) 99.08(18) yes . . .
N(2) Ti(1) C(5) 132.41(17) yes . . .
C(1) Ti(1) C(2) 33.6(2) yes . . .
C(1) Ti(1) C(3) 57.0(2) yes . . .
C(1) Ti(1) C(4) 57.35(18) yes . . .
C(1) Ti(1) C(5) 34.33(19) yes . . .
C(2) Ti(1) C(3) 35.6(2) yes . . .
C(2) Ti(1) C(4) 58.6(2) yes . . .
C(2) Ti(1) C(5) 56.9(2) yes . . .
C(3) Ti(1) C(4) 35.1(2) yes . . .
C(3) Ti(1) C(5) 56.7(2) yes . . .
C(4) Ti(1) C(5) 33.8(2) yes . . .
Cl(3) Ti(2) Cl(4) 96.94(4) yes . . .
Cl(3) Ti(2) N(3) 93.28(11) yes . . .
Cl(3) Ti(2) N(4) 122.01(12) yes . . .
Cl(3) Ti(2) C(11) 103.87(13) yes . . .
Cl(3) Ti(2) C(12) 138.30(13) yes . . .
Cl(3) Ti(2) C(13) 133.72(13) yes . . .
Cl(3) Ti(2) C(14) 99.12(14) yes . . .
Cl(3) Ti(2) C(15) 83.00(14) yes . . .
Cl(4) Ti(2) N(3) 124.33(9) yes . . .
Cl(4) Ti(2) N(4) 91.36(8) yes . . .
Cl(4) Ti(2) C(11) 85.50(10) yes . . .
Cl(4) Ti(2) C(12) 88.60(11) yes . . .
Cl(4) Ti(2) C(13) 120.75(14) yes . . .
Cl(4) Ti(2) C(14) 143.05(15) yes . . .
Cl(4) Ti(2) C(15) 116.32(14) yes . . .
N(3) Ti(2) N(4) 39.70(12) yes . . .
N(3) Ti(2) C(11) 143.73(15) yes . . .
N(3) Ti(2) C(12) 117.35(16) yes . . .
N(3) Ti(2) C(13) 86.89(16) yes . . .
N(3) Ti(2) C(14) 87.73(16) yes . . .
N(3) Ti(2) C(15) 119.20(16) yes . . .
N(4) Ti(2) C(11) 134.03(17) yes . . .
N(4) Ti(2) C(12) 99.01(17) yes . . .
N(4) Ti(2) C(13) 85.50(16) yes . . .
N(4) Ti(2) C(14) 107.54(16) yes . . .
N(4) Ti(2) C(15) 141.27(17) yes . . .
C(11) Ti(2) C(12) 35.18(18) yes . . .
C(11) Ti(2) C(13) 58.16(17) yes . . .
C(11) Ti(2) C(14) 58.41(17) yes . . .
C(11) Ti(2) C(15) 35.34(17) yes . . .
C(12) Ti(2) C(13) 34.59(17) yes . . .
C(12) Ti(2) C(14) 57.82(18) yes . . .
C(12) Ti(2) C(15) 58.06(18) yes . . .
C(13) Ti(2) C(14) 34.60(19) yes . . .
C(13) Ti(2) C(15) 57.61(19) yes . . .
C(14) Ti(2) C(15) 34.68(18) yes . . .
C(21) Cl(5) C(21) 59.3(9) yes . . 2_665
Ti(1) N(1) N(2) 69.14(17) yes . . .
Ti(1) N(1) C(6) 169.4(3) yes . . .
N(2) N(1) C(6) 107.7(3) yes . . .
Ti(1) N(2) N(1) 70.30(18) yes . . .
Ti(1) N(2) C(8) 170.5(3) yes . . .
N(1) N(2) C(8) 109.0(2) yes . . .
Ti(2) N(3) N(4) 69.4(2) yes . . .
Ti(2) N(3) C(16) 170.9(3) yes . . .
N(4) N(3) C(16) 109.4(3) yes . . .
Ti(2) N(4) N(3) 70.9(2) yes . . .
Ti(2) N(4) C(18) 170.5(3) yes . . .
N(3) N(4) C(18) 108.4(3) yes . . .
Ti(1) C(1) C(2) 73.1(4) yes . . .
Ti(1) C(1) C(5) 73.4(3) yes . . .
C(2) C(1) C(5) 109.4(5) yes . . .
Ti(1) C(2) C(1) 73.3(4) yes . . .
Ti(1) C(2) C(3) 71.8(4) yes . . .
C(1) C(2) C(3) 106.7(5) yes . . .
Ti(1) C(3) C(2) 72.6(4) yes . . .
Ti(1) C(3) C(4) 72.5(3) yes . . .
C(2) C(3) C(4) 107.7(6) yes . . .
Ti(1) C(4) C(3) 72.4(3) yes . . .
Ti(1) C(4) C(5) 74.0(3) yes . . .
C(3) C(4) C(5) 106.8(4) yes . . .
Ti(1) C(5) C(1) 72.3(3) yes . . .
Ti(1) C(5) C(4) 72.2(3) yes . . .
C(1) C(5) C(4) 109.3(5) yes . . .
N(1) C(6) C(7) 108.0(2) yes . . .
N(1) C(6) C(9) 121.9(3) yes . . .
C(7) C(6) C(9) 130.1(3) yes . . .
C(6) C(7) C(8) 107.2(3) yes . . .
N(2) C(8) C(7) 108.1(3) yes . . .
N(2) C(8) C(10) 120.6(3) yes . . .
C(7) C(8) C(10) 131.3(3) yes . . .
Ti(2) C(11) C(12) 72.0(3) yes . . .
Ti(2) C(11) C(15) 72.4(3) yes . . .
C(12) C(11) C(15) 106.3(4) yes . . .
Ti(2) C(12) C(11) 72.9(3) yes . . .
Ti(2) C(12) C(13) 72.5(3) yes . . .
C(11) C(12) C(13) 108.4(4) yes . . .
Ti(2) C(13) C(12) 73.0(3) yes . . .
Ti(2) C(13) C(14) 72.8(3) yes . . .
C(12) C(13) C(14) 108.9(4) yes . . .
Ti(2) C(14) C(13) 72.6(2) yes . . .
Ti(2) C(14) C(15) 73.4(2) yes . . .
C(13) C(14) C(15) 108.3(4) yes . . .
Ti(2) C(15) C(11) 72.2(2) yes . . .
Ti(2) C(15) C(14) 71.9(2) yes . . .
C(11) C(15) C(14) 108.0(4) yes . . .
N(3) C(16) C(17) 107.8(3) yes . . .
N(3) C(16) C(19) 122.3(3) yes . . .
C(17) C(16) C(19) 129.9(3) yes . . .
C(16) C(17) C(18) 106.6(3) yes . . .
N(4) C(18) C(17) 107.8(3) yes . . .
N(4) C(18) C(20) 120.9(3) yes . . .
C(17) C(18) C(20) 131.3(4) yes . . .
Cl(5) C(21) Cl(5) 120.7(12) yes . . 2_665
Cl(5) C(21) C(21) 60.1(9) yes . . 2_665
Cl(5) C(21) C(21) 60.6(9) yes 2_665 . 2_665
Ti(1) C(1) H(1) 120.0 no . . .
C(2) C(1) H(1) 124.8 no . . .
C(5) C(1) H(1) 125.8 no . . .
Ti(1) C(2) H(2) 121.4 no . . .
C(1) C(2) H(2) 127.4 no . . .
C(3) C(2) H(2) 125.8 no . . .
Ti(1) C(3) H(3) 118.8 no . . .
C(2) C(3) H(3) 127.0 no . . .
C(4) C(3) H(3) 125.2 no . . .
Ti(1) C(4) H(4) 120.5 no . . .
C(3) C(4) H(4) 126.9 no . . .
C(5) C(4) H(4) 126.2 no . . .
Ti(1) C(5) H(5) 120.7 no . . .
C(1) C(5) H(5) 125.6 no . . .
C(4) C(5) H(5) 125.1 no . . .
C(6) C(7) H(6) 126.4 no . . .
C(8) C(7) H(6) 126.4 no . . .
C(6) C(9) H(7) 109.5 no . . .
C(6) C(9) H(8) 109.5 no . . .
C(6) C(9) H(9) 109.5 no . . .
H(7) C(9) H(8) 109.5 no . . .
H(7) C(9) H(9) 109.5 no . . .
H(8) C(9) H(9) 109.5 no . . .
C(8) C(10) H(10) 109.2 no . . .
C(8) C(10) H(11) 110.3 no . . .
C(8) C(10) H(12) 108.9 no . . .
H(10) C(10) H(11) 109.5 no . . .
H(10) C(10) H(12) 109.5 no . . .
H(11) C(10) H(12) 109.5 no . . .
Ti(2) C(11) H(13) 121.1 no . . .
C(12) C(11) H(13) 127.0 no . . .
C(15) C(11) H(13) 126.6 no . . .
Ti(2) C(12) H(14) 120.1 no . . .
C(11) C(12) H(14) 125.2 no . . .
C(13) C(12) H(14) 126.4 no . . .
Ti(2) C(13) H(15) 120.6 no . . .
C(12) C(13) H(15) 125.5 no . . .
C(14) C(13) H(15) 125.7 no . . .
Ti(2) C(14) H(16) 119.6 no . . .
C(13) C(14) H(16) 125.8 no . . .
C(15) C(14) H(16) 125.8 no . . .
Ti(2) C(15) H(17) 121.8 no . . .
C(11) C(15) H(17) 125.8 no . . .
C(14) C(15) H(17) 126.2 no . . .
C(16) C(17) H(18) 126.7 no . . .
C(18) C(17) H(18) 126.7 no . . .
C(16) C(19) H(19) 109.5 no . . .
C(16) C(19) H(20) 109.5 no . . .
C(16) C(19) H(21) 109.5 no . . .
H(19) C(19) H(20) 109.5 no . . .
H(19) C(19) H(21) 109.5 no . . .
H(20) C(19) H(21) 109.5 no . . .
C(18) C(20) H(22) 109.5 no . . .
C(18) C(20) H(23) 109.5 no . . .
C(18) C(20) H(24) 109.5 no . . .
H(22) C(20) H(23) 109.5 no . . .
H(22) C(20) H(24) 109.5 no . . .
H(23) C(20) H(24) 109.5 no . . .

loop_
_geom_bond_atom_site_label_1
_geom_bond_atom_site_label_2
_geom_bond_distance
_geom_bond_publ_flag
_geom_bond_site_symmetry_1
_geom_bond_site_symmetry_2
Ti(1) Cl(1) 2.2760(16) yes . .
Ti(1) Cl(2) 2.3146(10) yes . .
Ti(1) N(1) 2.022(3) yes . .
Ti(1) N(2) 2.007(3) yes . .
Ti(1) C(1) 2.332(5) yes . .
Ti(1) C(2) 2.331(7) yes . .
Ti(1) C(3) 2.321(7) yes . .
Ti(1) C(4) 2.323(4) yes . .
Ti(1) C(5) 2.346(6) yes . .
Ti(2) Cl(3) 2.2742(14) yes . .
Ti(2) Cl(4) 2.3074(10) yes . .
Ti(2) N(3) 2.026(3) yes . .
Ti(2) N(4) 2.006(3) yes . .
Ti(2) C(11) 2.361(5) yes . .
Ti(2) C(12) 2.349(6) yes . .
Ti(2) C(13) 2.343(5) yes . .
Ti(2) C(14) 2.345(4) yes . .
Ti(2) C(15) 2.364(5) yes . .
Cl(5) C(21) 1.717(18) yes . .
Cl(5) C(21) 1.71(2) yes . 2_665
N(1) N(2) 1.396(4) yes . .
N(1) C(6) 1.336(4) yes . .
N(2) C(8) 1.335(5) yes . .
N(3) N(4) 1.369(4) yes . .
N(3) C(16) 1.335(5) yes . .
N(4) C(18) 1.338(5) yes . .
C(1) C(2) 1.348(11) yes . .
C(1) C(5) 1.381(7) yes . .
C(2) C(3) 1.420(9) yes . .
C(3) C(4) 1.400(9) yes . .
C(4) C(5) 1.358(9) yes . .
C(6) C(7) 1.407(5) yes . .
C(6) C(9) 1.490(5) yes . .
C(7) C(8) 1.373(4) yes . .
C(8) C(10) 1.474(5) yes . .
C(11) C(12) 1.423(7) yes . .
C(11) C(15) 1.434(7) yes . .
C(12) C(13) 1.395(6) yes . .
C(13) C(14) 1.394(8) yes . .
C(14) C(15) 1.403(7) yes . .
C(16) C(17) 1.388(5) yes . .
C(16) C(19) 1.499(6) yes . .
C(17) C(18) 1.400(5) yes . .
C(18) C(20) 1.484(6) yes . .
C(21) C(21) 1.69(3) yes . 2_665
C(1) H(1) 1.000 no . .
C(2) H(2) 0.920 no . .
C(3) H(3) 0.950 no . .
C(4) H(4) 0.960 no . .
C(5) H(5) 1.010 no . .
C(7) H(6) 0.970 no . .
C(9) H(7) 0.940 no . .
C(9) H(8) 0.940 no . .
C(9) H(9) 0.940 no . .
C(10) H(10) 0.920 no . .
C(10) H(11) 0.920 no . .
C(10) H(12) 0.920 no . .
C(11) H(13) 0.950 no . .
C(12) H(14) 0.970 no . .
C(13) H(15) 1.000 no . .
C(14) H(16) 1.080 no . .
C(15) H(17) 1.010 no . .
C(17) H(18) 0.990 no . .
C(19) H(19) 1.020 no . .
C(19) H(20) 1.020 no . .
C(19) H(21) 1.020 no . .
C(20) H(22) 0.980 no . .
C(20) H(23) 0.980 no . .
C(20) H(24) 0.980 no . .

loop_
_geom_contact_atom_site_label_1
_geom_contact_atom_site_label_2
_geom_contact_distance
_geom_contact_publ_flag
_geom_contact_site_symmetry_1
_geom_contact_site_symmetry_2
Cl(2) C(13) 3.597(4) ? . .
Cl(3) C(4) 3.531(5) ? . 1_445
Cl(4) Cl(5) 3.593(2) ? . 2_555
Cl(5) Cl(4) 3.593(2) ? . 2_555
N(2) C(11) 3.485(6) ? . 1_655
N(2) C(15) 3.447(6) ? . 1_655
N(3) C(7) 3.487(5) ? . 1_445
N(4) C(7) 3.588(6) ? . 1_445
C(4) Cl(3) 3.531(5) ? . 1_665
C(7) N(3) 3.487(5) ? . 1_665
C(7) N(4) 3.588(6) ? . 1_665
C(9) C(19) 3.577(6) ? . 2_766
C(10) C(10) 3.350(5) ? . 2_765
C(11) N(2) 3.485(6) ? . 1_455
C(13) Cl(2) 3.597(4) ? . .
C(15) N(2) 3.447(6) ? . 1_455
C(19) C(9) 3.577(6) ? . 2_766
Cl(1) H(1) 2.915 ? . 2_666
Cl(1) H(7) 3.494 ? . 2_766
Cl(1) H(9) 3.078 ? . 2_766
Cl(1) H(16) 3.526 ? . 2_666
Cl(1) H(17) 3.326 ? . 1_655
Cl(1) H(17) 3.141 ? . 2_666
Cl(1) H(19) 3.225 ? . .
Cl(2) H(13) 2.825 ? . 1_655
Cl(2) H(15) 2.987 ? . .
Cl(2) H(16) 3.027 ? . .
Cl(2) H(19) 3.002 ? . .
Cl(2) H(22) 3.333 ? . 2_655
Cl(2) H(23) 3.596 ? . 2_655
Cl(3) H(3) 3.498 ? . 1_445
Cl(3) H(4) 2.786 ? . 1_445
Cl(3) H(4) 3.174 ? . 2_666
Cl(3) H(5) 3.082 ? . 2_666
Cl(3) H(8) 3.099 ? . 1_445
Cl(3) H(8) 3.542 ? . 2_666
Cl(3) H(9) 3.092 ? . 2_666
Cl(3) H(21) 3.426 ? . 1_455
Cl(4) H(3) 2.946 ? . 1_445
Cl(4) H(12) 3.185 ? . 1_445
Cl(4) H(14) 2.930 ? . 2_555
Cl(4) H(18) 2.835 ? . 1_455
Cl(4) H(24) 3.271 ? . 2_555
Cl(5) H(3) 3.497 ? . 2_665
Cl(5) H(10) 3.406 ? . 1_455
Cl(5) H(11) 3.207 ? . 2_665
Cl(5) H(12) 3.571 ? . 2_665
Cl(5) H(14) 3.543 ? . .
Cl(5) H(15) 3.118 ? . .
Cl(5) H(18) 3.245 ? . 2_655
Cl(5) H(22) 3.567 ? . 2_655
N(1) H(17) 3.256 ? . 1_655
N(2) H(13) 3.426 ? . 1_655
N(2) H(17) 3.345 ? . 1_655
N(3) H(6) 2.947 ? . 1_445
N(4) H(6) 3.093 ? . 1_445
N(4) H(12) 3.371 ? . 1_445
C(1) H(7) 2.796 ? . 1_455
C(1) H(16) 3.131 ? . .
C(2) H(6) 3.107 ? . 1_455
C(2) H(7) 3.332 ? . 1_455
C(2) H(16) 3.420 ? . .
C(3) H(18) 3.552 ? . 1_565
C(3) H(20) 3.461 ? . 1_565
C(3) H(21) 3.063 ? . 1_565
C(4) H(8) 2.970 ? . 2_776
C(4) H(20) 3.570 ? . 1_565
C(4) H(21) 3.349 ? . 1_565
C(5) H(7) 3.239 ? . 1_455
C(5) H(8) 3.385 ? . 2_776
C(5) H(19) 3.500 ? . 2_666
C(5) H(20) 3.417 ? . 2_666
C(7) H(2) 3.269 ? . 1_655
C(9) H(1) 3.452 ? . 1_655
C(9) H(4) 3.280 ? . 2_776
C(9) H(19) 3.490 ? . 2_766
C(9) H(20) 3.473 ? . 1_665
C(9) H(20) 3.290 ? . 2_766
C(9) H(21) 3.354 ? . 2_766
C(10) H(10) 3.077 ? . 2_765
C(10) H(11) 3.115 ? . 2_765
C(10) H(12) 3.308 ? . 2_765
C(10) H(23) 3.366 ? . 1_665
C(11) H(10) 3.550 ? . 1_455
C(11) H(11) 3.558 ? . 1_455
C(11) H(24) 3.250 ? . 2_555
C(12) H(10) 3.282 ? . 1_455
C(12) H(24) 3.409 ? . 2_555
C(14) H(1) 3.268 ? . .
C(14) H(2) 3.472 ? . .
C(16) H(6) 2.989 ? . 1_445
C(17) H(3) 3.510 ? . 1_545
C(17) H(6) 3.153 ? . 1_445
C(17) H(22) 3.331 ? . 2_655
C(17) H(24) 3.475 ? . 2_655
C(18) H(6) 3.225 ? . 1_445
C(18) H(12) 3.565 ? . 1_445
C(18) H(22) 3.297 ? . 2_655
C(19) H(3) 3.553 ? . 1_545
C(19) H(5) 3.323 ? . 2_666
C(19) H(7) 3.245 ? . 2_766
C(19) H(9) 3.262 ? . 2_766
C(20) H(12) 3.472 ? . 1_445
C(20) H(13) 3.211 ? . 2_555
C(20) H(14) 3.567 ? . 2_555
C(20) H(22) 3.484 ? . 2_655
C(21) H(2) 2.897 ? . .
C(21) H(10) 3.511 ? . 1_455
C(21) H(15) 3.212 ? . .
H(1) Cl(1) 2.915 ? . 2_666
H(1) C(9) 3.452 ? . 1_455
H(1) C(14) 3.268 ? . .
H(1) H(7) 2.719 ? . 1_455
H(1) H(16) 2.439 ? . .
H(2) C(7) 3.269 ? . 1_455
H(2) C(14) 3.472 ? . .
H(2) C(21) 2.897 ? . .
H(2) H(6) 2.704 ? . 1_455
H(2) H(15) 3.597 ? . .
H(2) H(16) 3.139 ? . .
H(3) Cl(3) 3.498 ? . 1_665
H(3) Cl(4) 2.946 ? . 1_665
H(3) Cl(5) 3.497 ? . 2_665
H(3) C(17) 3.510 ? . 1_565
H(3) C(19) 3.553 ? . 1_565
H(3) H(18) 2.914 ? . 1_565
H(3) H(21) 2.843 ? . 1_565
H(4) Cl(3) 2.786 ? . 1_665
H(4) Cl(3) 3.174 ? . 2_666
H(4) C(9) 3.280 ? . 2_776
H(4) H(4) 3.597 ? . 2_776
H(4) H(8) 2.475 ? . 2_776
H(4) H(9) 3.302 ? . 2_776
H(4) H(21) 3.367 ? . 1_565
H(5) Cl(3) 3.082 ? . 2_666
H(5) C(19) 3.323 ? . 2_666
H(5) H(7) 3.512 ? . 1_455
H(5) H(8) 3.308 ? . 2_776
H(5) H(16) 2.994 ? . 2_666
H(5) H(19) 2.850 ? . 2_666
H(5) H(20) 2.971 ? . 2_666
H(6) N(3) 2.947 ? . 1_665
H(6) N(4) 3.093 ? . 1_665
H(6) C(2) 3.107 ? . 1_655
H(6) C(16) 2.989 ? . 1_665
H(6) C(17) 3.153 ? . 1_665
H(6) C(18) 3.225 ? . 1_665
H(6) H(2) 2.704 ? . 1_655
H(6) H(20) 3.390 ? . 1_665
H(7) Cl(1) 3.494 ? . 2_766
H(7) C(1) 2.796 ? . 1_655
H(7) C(2) 3.332 ? . 1_655
H(7) C(5) 3.239 ? . 1_655
H(7) C(19) 3.245 ? . 2_766
H(7) H(1) 2.719 ? . 1_655
H(7) H(5) 3.512 ? . 1_655
H(7) H(19) 3.070 ? . 2_766
H(7) H(20) 3.056 ? . 1_665
H(7) H(20) 2.831 ? . 2_766
H(7) H(21) 3.299 ? . 2_766
H(8) Cl(3) 3.099 ? . 1_665
H(8) Cl(3) 3.542 ? . 2_666
H(8) C(4) 2.970 ? . 2_776
H(8) C(5) 3.385 ? . 2_776
H(8) H(4) 2.475 ? . 2_776
H(8) H(5) 3.308 ? . 2_776
H(8) H(20) 3.086 ? . 1_665
H(8) H(20) 3.260 ? . 2_766
H(8) H(21) 3.340 ? . 2_766
H(9) Cl(1) 3.078 ? . 2_766
H(9) Cl(3) 3.092 ? . 2_666
H(9) C(19) 3.262 ? . 2_766
H(9) H(4) 3.302 ? . 2_776
H(9) H(17) 3.502 ? . 2_666
H(9) H(19) 3.100 ? . 2_766
H(9) H(20) 3.252 ? . 2_766
H(9) H(21) 2.888 ? . 2_766
H(10) Cl(5) 3.406 ? . 1_655
H(10) C(10) 3.077 ? . 2_765
H(10) C(11) 3.550 ? . 1_655
H(10) C(12) 3.282 ? . 1_655
H(10) C(21) 3.511 ? . 1_655
H(10) H(10) 3.067 ? . 2_765
H(10) H(11) 2.718 ? . 2_765
H(10) H(12) 2.937 ? . 2_765
H(10) H(14) 3.371 ? . 1_655
H(10) H(23) 3.146 ? . 1_665
H(11) Cl(5) 3.207 ? . 2_665
H(11) C(10) 3.115 ? . 2_765
H(11) C(11) 3.558 ? . 1_655
H(11) H(10) 2.718 ? . 2_765
H(11) H(11) 3.143 ? . 2_765
H(11) H(12) 2.977 ? . 2_765
H(11) H(13) 3.441 ? . 1_655
H(11) H(23) 2.977 ? . 2_655
H(12) Cl(4) 3.185 ? . 1_665
H(12) Cl(5) 3.571 ? . 2_665
H(12) N(4) 3.371 ? . 1_665
H(12) C(10) 3.308 ? . 2_765
H(12) C(18) 3.565 ? . 1_665
H(12) C(20) 3.472 ? . 1_665
H(12) H(10) 2.937 ? . 2_765
H(12) H(11) 2.977 ? . 2_765
H(12) H(12) 3.516 ? . 2_765
H(12) H(14) 3.288 ? . 2_665
H(12) H(23) 2.750 ? . 1_665
H(13) Cl(2) 2.825 ? . 1_455
H(13) N(2) 3.426 ? . 1_455
H(13) C(20) 3.211 ? . 2_555
H(13) H(11) 3.441 ? . 1_455
H(13) H(21) 3.575 ? . 1_455
H(13) H(22) 3.442 ? . 2_555
H(13) H(23) 3.072 ? . 2_555
H(13) H(24) 2.643 ? . 2_555
H(14) Cl(4) 2.930 ? . 2_555
H(14) Cl(5) 3.543 ? . .
H(14) C(20) 3.567 ? . 2_555
H(14) H(10) 3.371 ? . 1_455
H(14) H(12) 3.288 ? . 2_665
H(14) H(23) 3.328 ? . 2_555
H(14) H(24) 2.946 ? . 2_555
H(15) Cl(2) 2.987 ? . .
H(15) Cl(5) 3.118 ? . .
H(15) C(21) 3.212 ? . .
H(15) H(2) 3.597 ? . .
H(15) H(22) 2.930 ? . 2_655
H(16) Cl(1) 3.526 ? . 2_666
H(16) Cl(2) 3.027 ? . .
H(16) C(1) 3.131 ? . .
H(16) C(2) 3.420 ? . .
H(16) H(1) 2.439 ? . .
H(16) H(2) 3.139 ? . .
H(16) H(5) 2.994 ? . 2_666
H(17) Cl(1) 3.326 ? . 1_455
H(17) Cl(1) 3.141 ? . 2_666
H(17) N(1) 3.256 ? . 1_455
H(17) N(2) 3.345 ? . 1_455
H(17) H(9) 3.502 ? . 2_666
H(18) Cl(4) 2.835 ? . 1_655
H(18) Cl(5) 3.245 ? . 2_655
H(18) C(3) 3.552 ? . 1_545
H(18) H(3) 2.914 ? . 1_545
H(18) H(22) 3.395 ? . 2_655
H(18) H(24) 3.074 ? . 2_655
H(19) Cl(1) 3.225 ? . .
H(19) Cl(2) 3.002 ? . .
H(19) C(5) 3.500 ? . 2_666
H(19) C(9) 3.490 ? . 2_766
H(19) H(5) 2.850 ? . 2_666
H(19) H(7) 3.070 ? . 2_766
H(19) H(9) 3.100 ? . 2_766
H(20) C(3) 3.461 ? . 1_545
H(20) C(4) 3.570 ? . 1_545
H(20) C(5) 3.417 ? . 2_666
H(20) C(9) 3.473 ? . 1_445
H(20) C(9) 3.290 ? . 2_766
H(20) H(5) 2.971 ? . 2_666
H(20) H(6) 3.390 ? . 1_445
H(20) H(7) 3.056 ? . 1_445
H(20) H(7) 2.831 ? . 2_766
H(20) H(8) 3.086 ? . 1_445
H(20) H(8) 3.260 ? . 2_766
H(20) H(9) 3.252 ? . 2_766
H(21) Cl(3) 3.426 ? . 1_655
H(21) C(3) 3.063 ? . 1_545
H(21) C(4) 3.349 ? . 1_545
H(21) C(9) 3.354 ? . 2_766
H(21) H(3) 2.843 ? . 1_545
H(21) H(4) 3.367 ? . 1_545
H(21) H(7) 3.299 ? . 2_766
H(21) H(8) 3.340 ? . 2_766
H(21) H(9) 2.888 ? . 2_766
H(21) H(13) 3.575 ? . 1_655
H(22) Cl(2) 3.333 ? . 2_655
H(22) Cl(5) 3.567 ? . 2_655
H(22) C(17) 3.331 ? . 2_655
H(22) C(18) 3.297 ? . 2_655
H(22) C(20) 3.484 ? . 2_655
H(22) H(13) 3.442 ? . 2_555
H(22) H(15) 2.930 ? . 2_655
H(22) H(18) 3.395 ? . 2_655
H(22) H(22) 3.163 ? . 2_655
H(22) H(24) 3.426 ? . 2_655
H(23) Cl(2) 3.596 ? . 2_655
H(23) C(10) 3.366 ? . 1_445
H(23) H(10) 3.146 ? . 1_445
H(23) H(11) 2.977 ? . 2_655
H(23) H(12) 2.750 ? . 1_445
H(23) H(13) 3.072 ? . 2_555
H(23) H(14) 3.328 ? . 2_555
H(24) Cl(4) 3.271 ? . 2_555
H(24) C(11) 3.250 ? . 2_555
H(24) C(12) 3.409 ? . 2_555
H(24) C(17) 3.475 ? . 2_655
H(24) H(13) 2.643 ? . 2_555
H(24) H(14) 2.946 ? . 2_555
H(24) H(18) 3.074 ? . 2_655
H(24) H(22) 3.426 ? . 2_655

loop_
_geom_torsion_atom_site_label_1
_geom_torsion_atom_site_label_2
_geom_torsion_atom_site_label_3
_geom_torsion_atom_site_label_4
_geom_torsion
_geom_torsion_publ_flag
_geom_torsion_site_symmetry_1
_geom_torsion_site_symmetry_2
_geom_torsion_site_symmetry_3
_geom_torsion_site_symmetry_4
Cl(1) Ti(1) N(1) N(2) 135.3(2) ? . . . .
Cl(1) Ti(1) N(1) C(6) -150.4(13) ? . . . .
Cl(1) Ti(1) N(2) N(1) -54.9(2) ? . . . .
Cl(1) Ti(1) N(2) C(8) -142.5(14) ? . . . .
Cl(1) Ti(1) C(1) C(2) -166.1(3) ? . . . .
Cl(1) Ti(1) C(1) C(5) 77.0(4) ? . . . .
Cl(1) Ti(1) C(2) C(1) 17.1(3) ? . . . .
Cl(1) Ti(1) C(2) C(3) 131.6(3) ? . . . .
Cl(1) Ti(1) C(3) C(2) -80.3(4) ? . . . .
Cl(1) Ti(1) C(3) C(4) 35.4(4) ? . . . .
Cl(1) Ti(1) C(4) C(3) -157.5(3) ? . . . .
Cl(1) Ti(1) C(4) C(5) -43.5(3) ? . . . .
Cl(1) Ti(1) C(5) C(1) -102.4(4) ? . . . .
Cl(1) Ti(1) C(5) C(4) 139.7(3) ? . . . .
Cl(2) Ti(1) N(1) N(2) 34.2(2) ? . . . .
Cl(2) Ti(1) N(1) C(6) 108.5(13) ? . . . .
Cl(2) Ti(1) N(2) N(1) -152.8(2) ? . . . .
Cl(2) Ti(1) N(2) C(8) 119.6(14) ? . . . .
Cl(2) Ti(1) C(1) C(2) -69.2(3) ? . . . .
Cl(2) Ti(1) C(1) C(5) 173.8(4) ? . . . .
Cl(2) Ti(1) C(2) C(1) 109.8(3) ? . . . .
Cl(2) Ti(1) C(2) C(3) -135.7(3) ? . . . .
Cl(2) Ti(1) C(3) C(2) 46.6(3) ? . . . .
Cl(2) Ti(1) C(3) C(4) 162.2(3) ? . . . .
Cl(2) Ti(1) C(4) C(3) -27.1(4) ? . . . .
Cl(2) Ti(1) C(4) C(5) 86.9(4) ? . . . .
Cl(2) Ti(1) C(5) C(1) -7.8(5) ? . . . .
Cl(2) Ti(1) C(5) C(4) -125.7(3) ? . . . .
N(1) Ti(1) N(2) C(8) -87.6(14) ? . . . .
N(2) Ti(1) N(1) C(6) 74.3(14) ? . . . .
N(1) Ti(1) C(1) C(2) 94.8(4) ? . . . .
N(1) Ti(1) C(1) C(5) -22.2(6) ? . . . .
C(1) Ti(1) N(1) N(2) -126.0(3) ? . . . .
C(1) Ti(1) N(1) C(6) -51.7(14) ? . . . .
N(1) Ti(1) C(2) C(1) -118.9(3) ? . . . .
N(1) Ti(1) C(2) C(3) -4.4(4) ? . . . .
C(2) Ti(1) N(1) N(2) -79.3(3) ? . . . .
C(2) Ti(1) N(1) C(6) -5.0(14) ? . . . .
N(1) Ti(1) C(3) C(2) 176.6(3) ? . . . .
N(1) Ti(1) C(3) C(4) -67.7(3) ? . . . .
C(3) Ti(1) N(1) N(2) -81.9(2) ? . . . .
C(3) Ti(1) N(1) C(6) -7.6(14) ? . . . .
N(1) Ti(1) C(4) C(3) 111.4(3) ? . . . .
N(1) Ti(1) C(4) C(5) -134.6(3) ? . . . .
C(4) Ti(1) N(1) N(2) -114.4(2) ? . . . .
C(4) Ti(1) N(1) C(6) -40.1(14) ? . . . .
N(1) Ti(1) C(5) C(1) 164.9(4) ? . . . .
N(1) Ti(1) C(5) C(4) 47.0(4) ? . . . .
C(5) Ti(1) N(1) N(2) -138.7(2) ? . . . .
C(5) Ti(1) N(1) C(6) -64.4(14) ? . . . .
N(2) Ti(1) C(1) C(2) 27.6(4) ? . . . .
N(2) Ti(1) C(1) C(5) -89.4(5) ? . . . .
C(1) Ti(1) N(2) N(1) 109.2(3) ? . . . .
C(1) Ti(1) N(2) C(8) 21.5(15) ? . . . .
N(2) Ti(1) C(2) C(1) -163.2(2) ? . . . .
N(2) Ti(1) C(2) C(3) -48.7(3) ? . . . .
C(2) Ti(1) N(2) N(1) 125.4(2) ? . . . .
C(2) Ti(1) N(2) C(8) 37.8(15) ? . . . .
N(2) Ti(1) C(3) C(2) 136.5(3) ? . . . .
N(2) Ti(1) C(3) C(4) -107.8(3) ? . . . .
C(3) Ti(1) N(2) N(1) 99.5(2) ? . . . .
C(3) Ti(1) N(2) C(8) 11.9(15) ? . . . .
N(2) Ti(1) C(4) C(3) 74.6(3) ? . . . .
N(2) Ti(1) C(4) C(5) -171.4(3) ? . . . .
C(4) Ti(1) N(2) N(1) 65.8(2) ? . . . .
C(4) Ti(1) N(2) C(8) -21.8(15) ? . . . .
N(2) Ti(1) C(5) C(1) 129.4(4) ? . . . .
N(2) Ti(1) C(5) C(4) 11.5(4) ? . . . .
C(5) Ti(1) N(2) N(1) 59.4(3) ? . . . .
C(5) Ti(1) N(2) C(8) -28.3(15) ? . . . .
C(1) Ti(1) C(2) C(3) 114.5(5) ? . . . .
C(2) Ti(1) C(1) C(5) -116.9(5) ? . . . .
C(1) Ti(1) C(3) C(2) -36.9(3) ? . . . .
C(1) Ti(1) C(3) C(4) 78.7(3) ? . . . .
C(3) Ti(1) C(1) C(2) 39.1(3) ? . . . .
C(3) Ti(1) C(1) C(5) -77.8(4) ? . . . .
C(1) Ti(1) C(4) C(3) -77.7(4) ? . . . .
C(1) Ti(1) C(4) C(5) 36.3(3) ? . . . .
C(4) Ti(1) C(1) C(2) 81.2(4) ? . . . .
C(4) Ti(1) C(1) C(5) -35.8(4) ? . . . .
C(1) Ti(1) C(5) C(4) -117.8(6) ? . . . .
C(5) Ti(1) C(1) C(2) 116.9(5) ? . . . .
C(2) Ti(1) C(3) C(4) 115.6(5) ? . . . .
C(3) Ti(1) C(2) C(1) -114.5(5) ? . . . .
C(2) Ti(1) C(4) C(3) -37.9(3) ? . . . .
C(2) Ti(1) C(4) C(5) 76.1(4) ? . . . .
C(4) Ti(1) C(2) C(1) -77.1(3) ? . . . .
C(4) Ti(1) C(2) C(3) 37.4(3) ? . . . .
C(2) Ti(1) C(5) C(1) 36.1(4) ? . . . .
C(2) Ti(1) C(5) C(4) -81.8(4) ? . . . .
C(5) Ti(1) C(2) C(1) -36.9(3) ? . . . .
C(5) Ti(1) C(2) C(3) 77.6(3) ? . . . .
C(3) Ti(1) C(4) C(5) 114.0(5) ? . . . .
C(4) Ti(1) C(3) C(2) -115.6(5) ? . . . .
C(3) Ti(1) C(5) C(1) 78.9(4) ? . . . .
C(3) Ti(1) C(5) C(4) -38.9(3) ? . . . .
C(5) Ti(1) C(3) C(2) -78.2(4) ? . . . .
C(5) Ti(1) C(3) C(4) 37.5(3) ? . . . .
C(4) Ti(1) C(5) C(1) 117.8(6) ? . . . .
C(5) Ti(1) C(4) C(3) -114.0(5) ? . . . .
Cl(3) Ti(2) N(3) N(4) 139.7(2) ? . . . .
Cl(3) Ti(2) N(3) C(16) -136.5(17) ? . . . .
Cl(3) Ti(2) N(4) N(3) -49.7(2) ? . . . .
Cl(3) Ti(2) N(4) C(18) -137.4(17) ? . . . .
Cl(3) Ti(2) C(11) C(12) 170.0(2) ? . . . .
Cl(3) Ti(2) C(11) C(15) 55.6(3) ? . . . .
Cl(3) Ti(2) C(12) C(11) -14.7(3) ? . . . .
Cl(3) Ti(2) C(12) C(13) 101.7(3) ? . . . .
Cl(3) Ti(2) C(13) C(12) -115.7(2) ? . . . .
Cl(3) Ti(2) C(13) C(14) 1.0(3) ? . . . .
Cl(3) Ti(2) C(14) C(13) -179.2(2) ? . . . .
Cl(3) Ti(2) C(14) C(15) -63.3(3) ? . . . .
Cl(3) Ti(2) C(15) C(11) -126.2(2) ? . . . .
Cl(3) Ti(2) C(15) C(14) 117.3(3) ? . . . .
Cl(4) Ti(2) N(3) N(4) 39.0(2) ? . . . .
Cl(4) Ti(2) N(3) C(16) 122.8(16) ? . . . .
Cl(4) Ti(2) N(4) N(3) -148.7(2) ? . . . .
Cl(4) Ti(2) N(4) C(18) 123.5(17) ? . . . .
Cl(4) Ti(2) C(11) C(12) -94.0(2) ? . . . .
Cl(4) Ti(2) C(11) C(15) 151.6(3) ? . . . .
Cl(4) Ti(2) C(12) C(11) 84.2(2) ? . . . .
Cl(4) Ti(2) C(12) C(13) -159.5(2) ? . . . .
Cl(4) Ti(2) C(13) C(12) 24.1(3) ? . . . .
Cl(4) Ti(2) C(13) C(14) 140.8(2) ? . . . .
Cl(4) Ti(2) C(14) C(13) -64.6(3) ? . . . .
Cl(4) Ti(2) C(14) C(15) 51.3(4) ? . . . .
Cl(4) Ti(2) C(15) C(11) -31.9(3) ? . . . .
Cl(4) Ti(2) C(15) C(14) -148.4(3) ? . . . .
N(3) Ti(2) N(4) C(18) -87.8(17) ? . . . .
N(4) Ti(2) N(3) C(16) 83.8(17) ? . . . .
N(3) Ti(2) C(11) C(12) 54.2(3) ? . . . .
N(3) Ti(2) C(11) C(15) -60.3(4) ? . . . .
C(11) Ti(2) N(3) N(4) -101.4(3) ? . . . .
C(11) Ti(2) N(3) C(16) -17.6(18) ? . . . .
N(3) Ti(2) C(12) C(11) -147.3(2) ? . . . .
N(3) Ti(2) C(12) C(13) -31.0(3) ? . . . .
C(12) Ti(2) N(3) N(4) -69.7(2) ? . . . .
C(12) Ti(2) N(3) C(16) 14.1(17) ? . . . .
N(3) Ti(2) C(13) C(12) 152.8(3) ? . . . .
N(3) Ti(2) C(13) C(14) -90.5(3) ? . . . .
C(13) Ti(2) N(3) N(4) -86.7(2) ? . . . .
C(13) Ti(2) N(3) C(16) -2.9(17) ? . . . .
N(3) Ti(2) C(14) C(13) 87.8(3) ? . . . .
N(3) Ti(2) C(14) C(15) -156.3(3) ? . . . .
C(14) Ti(2) N(3) N(4) -121.3(2) ? . . . .
C(14) Ti(2) N(3) C(16) -37.5(17) ? . . . .
N(3) Ti(2) C(15) C(11) 143.9(2) ? . . . .
N(3) Ti(2) C(15) C(14) 27.4(4) ? . . . .
C(15) Ti(2) N(3) N(4) -136.5(2) ? . . . .
C(15) Ti(2) N(3) C(16) -52.7(17) ? . . . .
N(4) Ti(2) C(11) C(12) -6.4(3) ? . . . .
N(4) Ti(2) C(11) C(15) -120.8(3) ? . . . .
C(11) Ti(2) N(4) N(3) 126.2(2) ? . . . .
C(11) Ti(2) N(4) C(18) 38.4(17) ? . . . .
N(4) Ti(2) C(12) C(11) 175.3(2) ? . . . .
N(4) Ti(2) C(12) C(13) -68.3(3) ? . . . .
C(12) Ti(2) N(4) N(3) 122.5(2) ? . . . .
C(12) Ti(2) N(4) C(18) 34.7(17) ? . . . .
N(4) Ti(2) C(13) C(12) 113.0(3) ? . . . .
N(4) Ti(2) C(13) C(14) -130.3(3) ? . . . .
C(13) Ti(2) N(4) N(3) 90.5(2) ? . . . .
C(13) Ti(2) N(4) C(18) 2.8(17) ? . . . .
N(4) Ti(2) C(14) C(13) 52.9(3) ? . . . .
N(4) Ti(2) C(14) C(15) 168.8(3) ? . . . .
C(14) Ti(2) N(4) N(3) 63.5(2) ? . . . .
C(14) Ti(2) N(4) C(18) -24.3(17) ? . . . .
N(4) Ti(2) C(15) C(11) 99.3(3) ? . . . .
N(4) Ti(2) C(15) C(14) -17.2(4) ? . . . .
C(15) Ti(2) N(4) N(3) 73.7(3) ? . . . .
C(15) Ti(2) N(4) C(18) -14.1(18) ? . . . .
C(11) Ti(2) C(12) C(13) 116.4(3) ? . . . .
C(12) Ti(2) C(11) C(15) -114.4(3) ? . . . .
C(11) Ti(2) C(13) C(12) -37.4(2) ? . . . .
C(11) Ti(2) C(13) C(14) 79.3(3) ? . . . .
C(13) Ti(2) C(11) C(12) 36.8(2) ? . . . .
C(13) Ti(2) C(11) C(15) -77.6(3) ? . . . .
C(11) Ti(2) C(14) C(13) -78.5(3) ? . . . .
C(11) Ti(2) C(14) C(15) 37.4(3) ? . . . .
C(14) Ti(2) C(11) C(12) 77.7(2) ? . . . .
C(14) Ti(2) C(11) C(15) -36.7(3) ? . . . .
C(11) Ti(2) C(15) C(14) -116.5(4) ? . . . .
C(15) Ti(2) C(11) C(12) 114.4(3) ? . . . .
C(12) Ti(2) C(13) C(14) 116.7(4) ? . . . .
C(13) Ti(2) C(12) C(11) -116.4(3) ? . . . .
C(12) Ti(2) C(14) C(13) -36.8(3) ? . . . .
C(12) Ti(2) C(14) C(15) 79.1(3) ? . . . .
C(14) Ti(2) C(12) C(11) -79.5(2) ? . . . .
C(14) Ti(2) C(12) C(13) 36.8(2) ? . . . .
C(12) Ti(2) C(15) C(11) 38.2(2) ? . . . .
C(12) Ti(2) C(15) C(14) -78.3(3) ? . . . .
C(15) Ti(2) C(12) C(11) -38.4(2) ? . . . .
C(15) Ti(2) C(12) C(13) 78.0(3) ? . . . .
C(13) Ti(2) C(14) C(15) 115.9(4) ? . . . .
C(14) Ti(2) C(13) C(12) -116.7(4) ? . . . .
C(13) Ti(2) C(15) C(11) 79.3(3) ? . . . .
C(13) Ti(2) C(15) C(14) -37.2(3) ? . . . .
C(15) Ti(2) C(13) C(12) -79.4(3) ? . . . .
C(15) Ti(2) C(13) C(14) 37.3(3) ? . . . .
C(14) Ti(2) C(15) C(11) 116.5(4) ? . . . .
C(15) Ti(2) C(14) C(13) -115.9(4) ? . . . .
Ti(1) N(1) N(2) C(8) 169.9(3) ? . . . .
Ti(1) N(1) C(6) C(7) -72.5(14) ? . . . .
Ti(1) N(1) C(6) C(9) 107.3(14) ? . . . .
N(2) N(1) C(6) C(7) -1.7(4) ? . . . .
N(2) N(1) C(6) C(9) 178.0(3) ? . . . .
C(6) N(1) N(2) Ti(1) -169.3(3) ? . . . .
C(6) N(1) N(2) C(8) 0.6(4) ? . . . .
Ti(1) N(2) C(8) C(7) 85.1(15) ? . . . .
Ti(1) N(2) C(8) C(10) -95.2(14) ? . . . .
N(1) N(2) C(8) C(7) 0.8(4) ? . . . .
N(1) N(2) C(8) C(10) -179.5(4) ? . . . .
Ti(2) N(3) N(4) C(18) 170.0(3) ? . . . .
Ti(2) N(3) C(16) C(17) -80.7(17) ? . . . .
Ti(2) N(3) C(16) C(19) 99.3(17) ? . . . .
N(4) N(3) C(16) C(17) -0.1(4) ? . . . .
N(4) N(3) C(16) C(19) 179.8(3) ? . . . .
C(16) N(3) N(4) Ti(2) -170.4(3) ? . . . .
C(16) N(3) N(4) C(18) -0.4(4) ? . . . .
Ti(2) N(4) C(18) C(17) 85.4(18) ? . . . .
Ti(2) N(4) C(18) C(20) -94.9(16) ? . . . .
N(3) N(4) C(18) C(17) 0.8(5) ? . . . .
N(3) N(4) C(18) C(20) -179.4(4) ? . . . .
Ti(1) C(1) C(2) C(3) -64.5(5) ? . . . .
Ti(1) C(1) C(5) C(4) 63.1(4) ? . . . .
C(2) C(1) C(5) Ti(1) -64.8(5) ? . . . .
C(2) C(1) C(5) C(4) -1.7(7) ? . . . .
C(5) C(1) C(2) Ti(1) 64.9(4) ? . . . .
C(5) C(1) C(2) C(3) 0.4(8) ? . . . .
Ti(1) C(2) C(3) C(4) -64.5(4) ? . . . .
C(1) C(2) C(3) Ti(1) 65.5(5) ? . . . .
C(1) C(2) C(3) C(4) 1.0(8) ? . . . .
Ti(1) C(3) C(4) C(5) -66.5(4) ? . . . .
C(2) C(3) C(4) Ti(1) 64.6(5) ? . . . .
C(2) C(3) C(4) C(5) -2.0(7) ? . . . .
Ti(1) C(4) C(5) C(1) -63.2(4) ? . . . .
C(3) C(4) C(5) Ti(1) 65.4(4) ? . . . .
C(3) C(4) C(5) C(1) 2.2(7) ? . . . .
N(1) C(6) C(7) C(8) 2.2(5) ? . . . .
C(9) C(6) C(7) C(8) -177.5(4) ? . . . .
C(6) C(7) C(8) N(2) -1.8(5) ? . . . .
C(6) C(7) C(8) C(10) 178.5(4) ? . . . .
Ti(2) C(11) C(12) C(13) -64.2(4) ? . . . .
Ti(2) C(11) C(15) C(14) 63.5(3) ? . . . .
C(12) C(11) C(15) Ti(2) -64.5(3) ? . . . .
C(12) C(11) C(15) C(14) -1.0(6) ? . . . .
C(15) C(11) C(12) Ti(2) 64.8(3) ? . . . .
C(15) C(11) C(12) C(13) 0.6(6) ? . . . .
Ti(2) C(12) C(13) C(14) -64.4(4) ? . . . .
C(11) C(12) C(13) Ti(2) 64.5(3) ? . . . .
C(11) C(12) C(13) C(14) 0.1(5) ? . . . .
Ti(2) C(13) C(14) C(15) -65.2(3) ? . . . .
C(12) C(13) C(14) Ti(2) 64.5(4) ? . . . .
C(12) C(13) C(14) C(15) -0.7(6) ? . . . .
Ti(2) C(14) C(15) C(11) -63.7(3) ? . . . .
C(13) C(14) C(15) Ti(2) 64.7(3) ? . . . .
C(13) C(14) C(15) C(11) 1.1(6) ? . . . .
N(3) C(16) C(17) C(18) 0.6(5) ? . . . .
C(19) C(16) C(17) C(18) -179.4(4) ? . . . .
C(16) C(17) C(18) N(4) -0.9(5) ? . . . .
C(16) C(17) C(18) C(20) 179.4(5) ? . . . .
